data_2204802
loop_
_publ_author_name
'Zhou, Jian-Hao'
'Li, Yi-Zhi'
'Huang, Bin'
'Chen, Xue-Tai'

_publ_section_title
;
 Bis(3,5-dimethyl-1,2,4-triazolato-\k<i>N</i>^4^)bis(pivalic
 acid-\k<i>O</i>)copper(II) dihydrate
;
_journal_issue 12
_journal_name_full 'Acta Crystallographica Section E'
_journal_page_first m1889
_journal_page_last m1891
_journal_paper_doi 10.1107/S1600536804028697
_journal_volume 60
_journal_year 2004
_chemical_formula_iupac '[Cu (C4 H6 N3)2 (C5 H10 O2)2] , 2H2 O'
_chemical_formula_moiety 'C18 H32 Cu N6 O4 , 2H2 O'
_chemical_formula_sum 'C18 H36 Cu N6 O6'
_chemical_formula_weight 496.07
_chemical_name_systematic
;
Bis(3,5-dimethyl-1,2,4-triazolato-\kN^4^)bis(pivalic acid-\kO)copper(II)
dihydrate
;
_space_group_IT_number 12
_symmetry_cell_setting monoclinic
_symmetry_space_group_name_Hall '-C 2y'
_symmetry_space_group_name_H-M 'C 1 2/m 1'
_atom_sites_solution_hydrogens geom
_atom_sites_solution_primary direct
_atom_sites_solution_secondary difmap
_cell_angle_alpha 90
_cell_angle_beta 115.791(4)
_cell_angle_gamma 90
_cell_formula_units_Z 2
_cell_length_a 13.270(3)
_cell_length_b 12.861(3)
_cell_length_c 8.770(2)
_cell_measurement_reflns_used 709
_cell_measurement_temperature 293(2)
_cell_measurement_theta_max 22.9
_cell_measurement_theta_min 2.9
_cell_volume 1347.6(5)
_computing_cell_refinement SMART
_computing_data_collection 'SMART (Bruker, 2000)'
_computing_data_reduction 'SAINT (Bruker, 2000)'
_computing_molecular_graphics SHELXTL
_computing_publication_material SHELXTL
_computing_structure_refinement SHELXTL
_computing_structure_solution 'SHELXTL (Bruker, 2000)'
_diffrn_ambient_temperature 293(2)
_diffrn_measured_fraction_theta_full 0.993
_diffrn_measured_fraction_theta_max 0.993
_diffrn_measurement_device_type 'Bruker SMART Apex CCD area detector'
_diffrn_measurement_method '\f and \w'
_diffrn_radiation_monochromator graphite
_diffrn_radiation_source 'sealed tube'
_diffrn_radiation_type MoK\a
_diffrn_radiation_wavelength 0.71073
_diffrn_reflns_av_R_equivalents 0.053
_diffrn_reflns_av_sigmaI/netI 0.054
_diffrn_reflns_limit_h_max 15
_diffrn_reflns_limit_h_min -16
_diffrn_reflns_limit_k_max 15
_diffrn_reflns_limit_k_min -15
_diffrn_reflns_limit_l_max 9
_diffrn_reflns_limit_l_min -10
_diffrn_reflns_number 3525
_diffrn_reflns_theta_full 25.5
_diffrn_reflns_theta_max 25.5
_diffrn_reflns_theta_min 2.3
_diffrn_standards_decay_% 0
_diffrn_standards_number 0
_exptl_absorpt_coefficient_mu 0.849
_exptl_absorpt_correction_T_max 0.829
_exptl_absorpt_correction_T_min 0.767
_exptl_absorpt_correction_type multi-scan
_exptl_absorpt_process_details '(SADABS; Bruker, 2000)'
_exptl_crystal_colour red
_exptl_crystal_density_diffrn 1.222
_exptl_crystal_density_meas ?
_exptl_crystal_density_method .
_exptl_crystal_description block
_exptl_crystal_F_000 526
_exptl_crystal_size_max 0.33
_exptl_crystal_size_mid 0.28
_exptl_crystal_size_min 0.23
_refine_diff_density_max 0.38
_refine_diff_density_min -0.50
_refine_ls_extinction_method none
_refine_ls_goodness_of_fit_ref 1.09
_refine_ls_hydrogen_treatment mixed
_refine_ls_matrix_type full
_refine_ls_number_parameters 84
_refine_ls_number_reflns 1311
_refine_ls_number_restraints 3
_refine_ls_restrained_S_all 1.10
_refine_ls_R_factor_all 0.070
_refine_ls_R_factor_gt 0.062
_refine_ls_shift/su_max 0.000
_refine_ls_shift/su_mean 0.000
_refine_ls_structure_factor_coef Fsqd
_refine_ls_weighting_details 'calc w = 1/[\s^2^(Fo^2^)+(0.09P)^2^+1.95P] where P=(Fo^2^+2Fc^2^)/3'
_refine_ls_weighting_scheme calc
_refine_ls_wR_factor_gt 0.161
_refine_ls_wR_factor_ref 0.164
_reflns_number_gt 1141
_reflns_number_total 1311
_reflns_threshold_expression I>2\s(I)
_cod_data_source_file tk6192.cif
_cod_data_source_block I
_cod_depositor_comments
;
The following automatic conversions were performed:
'_symmetry_cell_setting' value 'Monoclinic' changed to 'monoclinic'
according to '/home/saulius/struct/CIF-dictionaries/cif_core.dic'
dictionary named 'cif_core.dic' version 2.4.1 from 2010-06-29.

Automatic conversion script
Id: cif_fix_enum 1527 2010-12-29 10:47:43Z saulius 

The following automatic conversions were performed:

'_symmetry_cell_setting' value 'Monoclinic' changed to 'monoclinic'
according to /home/saulius/struct/CIF-dictionaries/cif_core.dic
dictionary named 'cif_core.dic' version 2.4.1 from 2010-06-29.

Automatic conversion script
Id: cif_fix_values 1715 2011-07-08 13:25:40Z adriana 
;
_cod_original_sg_symbol_H-M 'C 2/m'
_cod_database_code 2204802
_cod_database_fobs_code 2204802

loop_
_symmetry_equiv_pos_as_xyz
'x, y, z'
'-x, y, -z'
'x+1/2, y+1/2, z'
'-x+1/2, y+1/2, -z'
'-x, -y, -z'
'x, -y, z'
'-x+1/2, -y+1/2, -z'
'x+1/2, -y+1/2, z'

loop_
_atom_site_label
_atom_site_fract_x
_atom_site_fract_y
_atom_site_fract_z
_atom_site_U_iso_or_equiv
_atom_site_adp_type
_atom_site_calc_flag
_atom_site_refinement_flags
_atom_site_occupancy
_atom_site_type_symbol
Cu1 0.5000 0.0000 1.0000 0.0312(3) Uani d S 1 Cu
C1 0.3898(4) 0.1839(4) 1.1669(6) 0.0540(12) Uani d . 1 C
H1D 0.3643 0.2436 1.2059 0.081 Uiso calc R 1 H
H1E 0.4382 0.1430 1.2623 0.081 Uiso calc R 1 H
H1F 0.3266 0.1427 1.0949 0.081 Uiso calc R 1 H
C2 0.4522(4) 0.2185(4) 1.0702(6) 0.0467(10) Uani d . 1 C
C3 0.3227(6) 0.0000 0.7173(6) 0.0542(17) Uani d SD 1 C
C4 0.2394(4) 0.0000 0.5375(6) 0.0540(17) Uani d SD 1 C
C5 0.1606(4) 0.0904(4) 0.4994(7) 0.0623(14) Uani d D 1 C
H5A 0.1247 0.0885 0.5737 0.093 Uiso calc R 1 H
H5B 0.1050 0.0862 0.3840 0.093 Uiso calc R 1 H
H5C 0.2017 0.1541 0.5162 0.093 Uiso calc R 1 H
C6 0.2913(6) 0.0000 0.4155(9) 0.0616(19) Uani d SD 1 C
H6A 0.2348 0.0000 0.3005 0.092 Uiso d SR 1 H
H6B 0.3370 0.0610 0.4353 0.092 Uiso d R 1 H
N1 0.5000 0.1551(4) 1.0000 0.0449(12) Uani d S 1 N
N2 0.4691(4) 0.3161(3) 1.0473(6) 0.0575(11) Uani d . 1 N
O1 0.2924(4) 0.0000 0.8337(5) 0.0418(10) Uani d S 1 O
H1B 0.2247 0.0000 0.8191 0.050 Uiso d SR 1 H
O2 0.4246(4) 0.0000 0.7501(5) 0.0468(11) Uani d S 1 O
O3 0.1184(5) 0.0000 0.9043(8) 0.0671(15) Uani d S 1 O
H3A 0.0793 0.0540 0.8626 0.081 Uiso d R 1 H

loop_
_atom_site_aniso_label
_atom_site_aniso_U_11
_atom_site_aniso_U_22
_atom_site_aniso_U_33
_atom_site_aniso_U_12
_atom_site_aniso_U_13
_atom_site_aniso_U_23
Cu1 0.0427(6) 0.0220(5) 0.0336(5) 0.000 0.0211(4) 0.000
C1 0.058(3) 0.061(3) 0.054(3) -0.002(2) 0.036(2) -0.003(2)
C2 0.053(3) 0.044(2) 0.052(2) 0.001(2) 0.031(2) 0.005(2)
C3 0.065(5) 0.055(4) 0.047(4) 0.000 0.028(3) 0.000
C4 0.052(4) 0.069(5) 0.050(4) 0.000 0.030(3) 0.000
C5 0.080(4) 0.052(3) 0.066(3) 0.003(3) 0.041(3) 0.008(2)
C6 0.064(5) 0.064(5) 0.069(5) 0.000 0.040(4) 0.000
N1 0.056(3) 0.036(3) 0.052(3) 0.000 0.033(3) 0.000
N2 0.066(3) 0.044(2) 0.075(3) 0.0006(19) 0.043(2) -0.003(2)
O1 0.052(2) 0.050(3) 0.042(2) 0.000 0.038(2) 0.000
O2 0.057(3) 0.047(3) 0.045(2) 0.000 0.031(2) 0.000
O3 0.079(4) 0.052(3) 0.094(4) 0.000 0.060(3) 0.000

loop_
_atom_type_symbol
_atom_type_description
_atom_type_scat_dispersion_real
_atom_type_scat_dispersion_imag
_atom_type_scat_source
C C 0.0033 0.0016 'International Tables Vol C Tables 4.2.6.8 and 6.1.1.4'
H H 0.0000 0.0000 'International Tables Vol C Tables 4.2.6.8 and 6.1.1.4'
N N 0.0061 0.0033 'International Tables Vol C Tables 4.2.6.8 and 6.1.1.4'
O O 0.0106 0.0060 'International Tables Vol C Tables 4.2.6.8 and 6.1.1.4'
Cu Cu 0.3201 1.2651 'International Tables Vol C Tables 4.2.6.8 and 6.1.1.4'

loop_
_geom_angle_atom_site_label_1
_geom_angle_atom_site_label_2
_geom_angle_atom_site_label_3
_geom_angle_site_symmetry_1
_geom_angle_site_symmetry_3
_geom_angle
_geom_angle_publ_flag
O2 Cu1 O2 . 5_657 180.0000(10) no
O2 Cu1 N1 . 5_657 90.0000(10) no
O2 Cu1 N1 5_657 5_657 90.0000(10) no
O2 Cu1 N1 . . 90.000(10) no
O2 Cu1 N1 5_657 . 90.0000(10) no
N1 Cu1 N1 5_657 . 180.0000(10) no
C2 C1 H1D . . 109.5 no
C2 C1 H1E . . 109.5 no
H1D C1 H1E . . 109.5 no
C2 C1 H1F . . 109.5 no
H1D C1 H1F . . 109.5 no
H1E C1 H1F . . 109.5 no
N2 C2 N1 . . 111.6(4) no
N2 C2 C1 . . 123.4(4) no
N1 C2 C1 . . 125.0(4) no
O1 C3 O2 . . 120.7(5) yes
O1 C3 C4 . . 120.8(6) yes
O2 C3 C4 . . 118.4(5) no
C3 C4 C5 . 6 111.2(4) no
C3 C4 C5 . . 111.2(4) no
C5 C4 C5 6 . 101.5(5) no
C3 C4 C6 . . 113.4(5) no
C5 C4 C6 6 . 109.4(3) no
C5 C4 C6 . . 109.4(3) no
C4 C5 H5A . . 109.5 no
C4 C5 H5B . . 109.5 no
H5A C5 H5B . . 109.5 no
C4 C5 H5C . . 109.5 no
H5A C5 H5C . . 109.5 no
H5B C5 H5C . . 109.5 no
C4 C6 H6A . . 110.9 no
C4 C6 H6B . . 108.7 no
H6A C6 H6B . . 109.5 no
C2 N1 C2 . 2_657 104.8(5) no
Cu1 N1 C2 . . 127.6(3) yes
Cu1 N1 C2 2_657 . 127.6(3) no
C2 N2 N2 . 2_657 106.0(3) no
C3 O1 H1B . . 124.8 no
Cu1 O2 C3 . . 103.3(3) yes

loop_
_geom_bond_atom_site_label_1
_geom_bond_atom_site_label_2
_geom_bond_site_symmetry_2
_geom_bond_distance
_geom_bond_publ_flag
Cu1 O2 . 1.974(4) yes
Cu1 O2 5_657 1.974(4) no
Cu1 N1 5_657 1.994(5) no
Cu1 N1 . 1.994(5) yes
C1 C2 . 1.488(6) yes
C1 H1D . 0.9600 no
C1 H1E . 0.9600 no
C1 H1F . 0.9600 no
C2 N2 . 1.306(6) yes
C2 N1 . 1.337(5) yes
C3 O1 . 1.251(7) yes
C3 O2 . 1.253(8) yes
C3 C4 . 1.480(7) yes
C4 C5 6 1.501(7) no
C4 C5 . 1.501(7) yes
C4 C6 . 1.503(10) yes
C5 H5A . 0.9600 no
C5 H5B . 0.9600 no
C5 H5C . 0.9600 no
C6 H6A . 0.9599 no
C6 H6B . 0.9600 no
N1 C2 2_657 1.337(5) no
N2 N2 2_657 1.399(8) yes
O1 H1B . 0.8501 no
O3 H3A . 0.8482 no

loop_
_geom_hbond_atom_site_label_D
_geom_hbond_atom_site_label_H
_geom_hbond_atom_site_label_A
_geom_hbond_site_symmetry_A
_geom_hbond_distance_DH
_geom_hbond_distance_HA
_geom_hbond_distance_DA
_geom_hbond_angle_DHA
O1 H1B O3 . 0.85 1.86 2.637(6) 151
O3 H3A N2 7_557 0.85 2.07 2.748(5) 137

loop_
_geom_torsion_atom_site_label_1
_geom_torsion_atom_site_label_2
_geom_torsion_atom_site_label_3
_geom_torsion_atom_site_label_4
_geom_torsion_site_symmetry_1
_geom_torsion_site_symmetry_4
_geom_torsion
_geom_torsion_publ_flag
O1 C3 C4 C5 . 6 -56.2(3) no
O2 C3 C4 C5 . 6 123.8(3) no
O1 C3 C4 C5 . . 56.2(3) no
O2 C3 C4 C5 . . -123.8(3) no
O1 C3 C4 C6 . . 180.000(2) yes
O2 C3 C4 C6 . . 0.000(2) yes
N2 C2 N1 C2 . 2_657 -0.4(3) no
C1 C2 N1 C2 . 2_657 -178.9(6) no
N2 C2 N1 Cu1 . . 179.6(3) yes
C1 C2 N1 Cu1 . . 1.1(6) yes
O2 Cu1 N1 C2 . . 120.2(3) yes
O2 Cu1 N1 C2 5_657 . -59.8(3) yes
O2 Cu1 N1 C2 . 2_657 -59.8(3) no
O2 Cu1 N1 C2 5_657 2_657 120.2(3) no
N1 C2 N2 N2 . 2_657 1.1(7) no
C1 C2 N2 N2 . 2_657 179.5(5) no
O1 C3 O2 Cu1 . . 0.0000(10) no
C4 C3 O2 Cu1 . . 180.0000(10) no
N1 Cu1 O2 C3 5_657 . 90.000(10) no
N1 Cu1 O2 C3 . . -90.00(2) no
